data_7717199
loop_
_publ_author_name
'Chleb&#xed;k, Richard'
'Fekete, Csilla'
'Jambor, Roman'
'R&#x16f;&#x17e;i&#x10d;ka, Ale&#x161;'
'Benk&#x151;, Zolt&#xe1;n'
'Dost&#xe1;l, Libor'

_publ_section_title
;
 Antimony centre in three different roles: does donor strength or acceptor
 ability determine the bonding pattern?
;
_journal_issue 43
_journal_name_full 'Dalton transactions (Cambridge, England : 2003)'
_journal_page_first 17721
_journal_page_last 17726
_journal_paper_doi 10.1039/d4dt02787f
_journal_volume 53
_journal_year 2024
_chemical_formula_moiety 'C33 H48 Cl2 N9 Pt Sb, C H Cl3, 2(C H2 Cl2)'
_chemical_formula_sum 'C36 H53 Cl9 N9 Pt Sb'
_chemical_formula_weight 1247.76
_space_group_crystal_system monoclinic
_space_group_IT_number 14
_space_group_name_Hall '-P 2yn'
_space_group_name_H-M_alt 'P 1 21/n 1'
_atom_sites_solution_hydrogens geom
_audit_creation_method 'APEX3 v2016.5-0'
_audit_update_record
;
2024-10-08 deposited with the CCDC.	2024-10-08 downloaded from the CCDC.
;
_cell_angle_alpha 90
_cell_angle_beta 94.0400(10)
_cell_angle_gamma 90
_cell_formula_units_Z 4
_cell_length_a 10.7520(3)
_cell_length_b 17.4818(6)
_cell_length_c 26.1085(10)
_cell_measurement_reflns_used 139355
_cell_measurement_temperature 150(2)
_cell_measurement_theta_max 25
_cell_measurement_theta_min 1
_cell_volume 4895.3(3)
_computing_cell_refinement 'APEX3 v2016.5-0 (Bruker AXS)'
_computing_data_collection 'Bruker Instrument Service vV6.2.3'
_computing_data_reduction 'SAINT V8.37A (Bruker AXS Inc., 2015)'
_computing_molecular_graphics 'Platon (Spek, 2009)'
_computing_publication_material 'Platon (Spek, 2009)'
_computing_structure_refinement 'SHELXL-2019/1 (Sheldrick 2019)'
_computing_structure_solution 'XT, VERSION 2014/5'
_diffrn_ambient_temperature 150(2)
_diffrn_detector_area_resol_mean 10.4167
_diffrn_measured_fraction_theta_full 0.997
_diffrn_measured_fraction_theta_max 0.997
_diffrn_measurement_device_type 'Bruker D8 - Venture'
_diffrn_measurement_method '\f and \w scans to fill the Ewald sphere'
_diffrn_radiation_type MoK\a
_diffrn_radiation_wavelength 0.71073
_diffrn_reflns_av_R_equivalents 0.0463
_diffrn_reflns_av_unetI/netI 0.0200
_diffrn_reflns_Laue_measured_fraction_full 0.997
_diffrn_reflns_Laue_measured_fraction_max 0.997
_diffrn_reflns_limit_h_max 12
_diffrn_reflns_limit_h_min -12
_diffrn_reflns_limit_k_max 20
_diffrn_reflns_limit_k_min -20
_diffrn_reflns_limit_l_max 31
_diffrn_reflns_limit_l_min -31
_diffrn_reflns_number 100748
_diffrn_reflns_point_group_measured_fraction_full 0.997
_diffrn_reflns_point_group_measured_fraction_max 0.997
_diffrn_reflns_theta_full 24.998
_diffrn_reflns_theta_max 24.998
_diffrn_reflns_theta_min 2.316
_diffrn_source 'sealed X-ray tube'
_exptl_absorpt_coefficient_mu 3.934
_exptl_absorpt_correction_T_max 0.7463
_exptl_absorpt_correction_T_min 0.4553
_exptl_absorpt_correction_type multi-scan
_exptl_absorpt_process_details
;
SADABS-2016/2 - Bruker AXS area detector
scaling and absorption correction
;
_exptl_crystal_colour colourless
_exptl_crystal_density_diffrn 1.693
_exptl_crystal_description block
_exptl_crystal_F_000 2456
_exptl_crystal_size_max 0.594
_exptl_crystal_size_mid 0.594
_exptl_crystal_size_min 0.272
_refine_diff_density_max 2.075
_refine_diff_density_min -1.734
_refine_diff_density_rms 0.126
_refine_ls_extinction_coef 0.00097(6)
_refine_ls_extinction_expression Fc^*^=kFc[1+0.001xFc^2^\l^3^/sin(2\q)]^-1/4^
_refine_ls_extinction_method 'SHELXL-2019/1 (Sheldrick 2019)'
_refine_ls_goodness_of_fit_ref 1.061
_refine_ls_hydrogen_treatment constr
_refine_ls_matrix_type full
_refine_ls_number_parameters 516
_refine_ls_number_reflns 8597
_refine_ls_number_restraints 392
_refine_ls_restrained_S_all 1.046
_refine_ls_R_factor_all 0.0429
_refine_ls_R_factor_gt 0.0376
_refine_ls_shift/su_max 0.003
_refine_ls_shift/su_mean 0.000
_refine_ls_structure_factor_coef Fsqd
_refine_ls_weighting_details 'w=1/[\s^2^(Fo^2^)+(0.0247P)^2^+42.3310P] where P=(Fo^2^+2Fc^2^)/3'
_refine_ls_weighting_scheme calc
_refine_ls_wR_factor_gt 0.0841
_refine_ls_wR_factor_ref 0.0866
_reflns_Friedel_coverage 0.000
_reflns_number_gt 7836
_reflns_number_total 8597
_reflns_threshold_expression 'I > 2\s(I)'
_cod_data_source_file d4dt02787f2.cif
_cod_data_source_block 2
_cod_depositor_comments 'Adding full bibliography for 7717193--7717199.cif.'
_cod_original_sg_symbol_H-M 'P 21/n'
_cod_database_code 7717199
_shelx_shelxl_version_number 2019/1
_shelx_space_group_comment
;
The symmetry employed for this shelxl refinement is uniquely defined
by the following loop, which should always be used as a source of
symmetry information in preference to the above space-group names.
They are only intended as comments.
;
_shelx_estimated_absorpt_t_min 0.203
_shelx_estimated_absorpt_t_max 0.414
_exptl_absorpt_special_details
;
The ratio of minimum to maximum
apparent transmission was 0.610
;

loop_
_space_group_symop_operation_xyz
'x, y, z'
'-x+1/2, y+1/2, -z+1/2'
'-x, -y, -z'
'x-1/2, -y-1/2, z-1/2'

loop_
_atom_site_label
_atom_site_type_symbol
_atom_site_fract_x
_atom_site_fract_y
_atom_site_fract_z
_atom_site_U_iso_or_equiv
_atom_site_adp_type
_atom_site_occupancy
_atom_site_site_symmetry_order
_atom_site_calc_flag
_atom_site_refinement_flags_posn
_atom_site_refinement_flags_adp
_atom_site_refinement_flags_occupancy
_atom_site_disorder_assembly
_atom_site_disorder_group
Pt1 Pt 0.62690(2) 0.57554(2) 0.35143(2) 0.01659(8) Uani 1 1 d . . . . .
Sb1 Sb 0.61391(3) 0.57199(2) 0.25678(2) 0.01354(10) Uani 1 1 d . . . . .
Cl1 Cl 0.61888(16) 0.57397(8) 0.44255(5) 0.0305(3) Uani 1 1 d . . . . .
N1 N 0.5212(4) 0.4765(2) 0.34438(17) 0.0191(9) Uani 1 1 d . . . . .
C1 C 0.4567(5) 0.4990(3) 0.2543(2) 0.0182(10) Uani 1 1 d . . . . .
N2 N 0.6283(4) 0.3996(3) 0.40536(19) 0.0263(10) Uani 1 1 d . . . . .
Cl2 Cl 0.74058(14) 0.68718(8) 0.35732(5) 0.0266(3) Uani 1 1 d . . . . .
C2 C 0.4403(5) 0.4599(3) 0.3004(2) 0.0183(10) Uani 1 1 d . . . . .
N3 N 0.4174(4) 0.4159(3) 0.40975(18) 0.0240(10) Uani 1 1 d . . . . .
Cl3 Cl 0.1444(2) 0.55256(16) 0.08835(9) 0.0705(6) Uani 1 1 d . . . . .
C3 C 0.3497(5) 0.4015(3) 0.2988(2) 0.0236(11) Uani 1 1 d . . . . .
H3 H 0.340213 0.371224 0.328460 0.028 Uiso 1 1 calc R U . . .
N4 N 0.8685(4) 0.6153(3) 0.24335(17) 0.0194(9) Uani 1 1 d . . . . .
Cl4 Cl 0.1675(2) 0.67850(13) 0.16236(8) 0.0605(5) Uani 1 1 d . . . . .
C4 C 0.2744(5) 0.3875(4) 0.2545(2) 0.0275(12) Uani 1 1 d . . . . .
H4 H 0.212612 0.348666 0.254622 0.033 Uiso 1 1 calc R U . . .
N5 N 0.9843(4) 0.7196(3) 0.2723(2) 0.0263(10) Uani 1 1 d . . . . .
Cl5 Cl 0.9556(3) 0.32749(18) 0.02900(14) 0.0930(9) Uani 1 1 d D . . . .
C5 C 0.2875(5) 0.4290(3) 0.2099(2) 0.0274(12) Uani 1 1 d . . . . .
H5 H 0.233676 0.420145 0.180057 0.033 Uiso 1 1 calc R U . . .
N6 N 1.0503(4) 0.5986(3) 0.2998(2) 0.0275(11) Uani 1 1 d . . . . .
Cl6 Cl 1.1591(3) 0.2759(2) 0.09882(16) 0.1221(13) Uani 1 1 d D . . . .
C6 C 0.3810(5) 0.4837(3) 0.2100(2) 0.0221(11) Uani 1 1 d . . . . .
H6 H 0.393492 0.511142 0.179342 0.027 Uiso 1 1 calc R U . . .
N7 N 0.5599(4) 0.5889(3) 0.13702(18) 0.0243(10) Uani 1 1 d . . . . .
Cl9 Cl 0.8723(6) 0.7535(3) 0.48911(19) 0.0987(9) Uani 0.657(5) 1 d . . P A 1
Cl8 Cl 0.9501(8) 0.5978(5) 0.5207(3) 0.0987(9) Uani 0.657(5) 1 d . . P A 1
Cl7 Cl 1.0771(5) 0.6720(4) 0.44610(19) 0.0987(9) Uani 0.657(5) 1 d . . P A 1
Cl8A Cl 0.9418(16) 0.6185(9) 0.5308(5) 0.0987(9) Uani 0.343(5) 1 d . . P A 2
Cl7A Cl 1.0655(10) 0.6256(8) 0.4380(4) 0.0987(9) Uani 0.343(5) 1 d . . P A 2
Cl9A Cl 0.9399(11) 0.7598(7) 0.4743(4) 0.0987(9) Uani 0.343(5) 1 d . . P A 2
C7 C 0.5220(5) 0.4307(3) 0.3863(2) 0.0204(10) Uani 1 1 d . . . . .
N9 N 0.7189(5) 0.6233(4) 0.0820(2) 0.0379(13) Uani 1 1 d . . . . .
C9 C 0.6544(7) 0.3855(4) 0.4605(3) 0.0394(16) Uani 1 1 d . . . . .
H9A H 0.658329 0.330308 0.466823 0.059 Uiso 1 1 calc R U . . .
H9B H 0.587945 0.407989 0.479467 0.059 Uiso 1 1 calc R U . . .
H9C H 0.734380 0.408946 0.471965 0.059 Uiso 1 1 calc R U . . .
C8 C 0.7380(6) 0.3974(4) 0.3750(3) 0.0347(15) Uani 1 1 d . . . . .
H8A H 0.711093 0.392128 0.338533 0.052 Uiso 1 1 calc R U . . .
H8B H 0.790616 0.353694 0.385870 0.052 Uiso 1 1 calc R U . . .
H8C H 0.785706 0.444834 0.380349 0.052 Uiso 1 1 calc R U . . .
N8 N 0.6040(5) 0.5124(3) 0.0689(2) 0.0378(13) Uani 1 1 d . . . . .
C10 C 0.3907(6) 0.3423(3) 0.4328(2) 0.0342(14) Uani 1 1 d . . . . .
H10A H 0.309654 0.323503 0.418550 0.051 Uiso 1 1 calc R U . . .
H10B H 0.388723 0.348324 0.470098 0.051 Uiso 1 1 calc R U . . .
H10C H 0.455804 0.305474 0.425412 0.051 Uiso 1 1 calc R U . . .
C11 C 0.3165(6) 0.4716(4) 0.4086(2) 0.0309(13) Uani 1 1 d . . . . .
H11A H 0.347134 0.521330 0.397683 0.046 Uiso 1 1 calc R U . . .
H11B H 0.286064 0.476259 0.442996 0.046 Uiso 1 1 calc R U . . .
H11C H 0.248234 0.454568 0.384412 0.046 Uiso 1 1 calc R U . . .
C14 C 0.9622(5) 0.5029(3) 0.2013(2) 0.0250(12) Uani 1 1 d . . . . .
H14 H 1.042735 0.525381 0.201853 0.030 Uiso 1 1 calc R U . . .
C13 C 0.8645(5) 0.5412(3) 0.2236(2) 0.0177(10) Uani 1 1 d . . . . .
C12 C 0.7473(4) 0.5059(3) 0.22133(19) 0.0156(10) Uani 1 1 d . . . . .
C15 C 0.9399(5) 0.4319(3) 0.1785(2) 0.0290(13) Uani 1 1 d . . . . .
H15 H 1.005902 0.406300 0.163253 0.035 Uiso 1 1 calc R U . . .
C16 C 0.8231(5) 0.3976(3) 0.1776(2) 0.0280(13) Uani 1 1 d . . . . .
H16 H 0.809902 0.348556 0.162529 0.034 Uiso 1 1 calc R U . . .
C17 C 0.7265(5) 0.4353(3) 0.1989(2) 0.0200(11) Uani 1 1 d . . . . .
H17 H 0.645989 0.412752 0.198023 0.024 Uiso 1 1 calc R U . . .
C19 C 0.9106(6) 0.7655(3) 0.2358(3) 0.0338(14) Uani 1 1 d . . . . .
H19A H 0.909408 0.741691 0.201779 0.051 Uiso 1 1 calc R U . . .
H19B H 0.947037 0.816809 0.234309 0.051 Uiso 1 1 calc R U . . .
H19C H 0.825194 0.769407 0.246409 0.051 Uiso 1 1 calc R U . . .
C18 C 0.9653(5) 0.6421(3) 0.2708(2) 0.0207(11) Uani 1 1 d . . . . .
C20 C 1.0240(6) 0.7577(3) 0.3202(3) 0.0336(14) Uani 1 1 d . . . . .
H20A H 1.085755 0.797084 0.313631 0.050 Uiso 1 1 calc R U . . .
H20B H 1.061354 0.720119 0.344560 0.050 Uiso 1 1 calc R U . . .
H20C H 0.951841 0.781486 0.334682 0.050 Uiso 1 1 calc R U . . .
C21 C 1.1827(6) 0.6152(4) 0.3034(3) 0.0366(15) Uani 1 1 d . . . . .
H21A H 1.227882 0.572416 0.289116 0.055 Uiso 1 1 calc R U . . .
H21B H 1.211709 0.622519 0.339515 0.055 Uiso 1 1 calc R U . . .
H21C H 1.198105 0.661899 0.284069 0.055 Uiso 1 1 calc R U . . .
C22 C 1.0135(6) 0.5275(4) 0.3223(3) 0.0366(15) Uani 1 1 d . . . . .
H22A H 0.922416 0.525260 0.321947 0.055 Uiso 1 1 calc R U . . .
H22B H 1.049418 0.524371 0.357802 0.055 Uiso 1 1 calc R U . . .
H22C H 1.043842 0.484637 0.302467 0.055 Uiso 1 1 calc R U . . .
C23 C 0.5638(5) 0.6698(3) 0.2121(2) 0.0179(10) Uani 1 1 d . . . . .
C24 C 0.5497(5) 0.6620(3) 0.1586(2) 0.0221(11) Uani 1 1 d . . . . .
C25 C 0.5155(5) 0.7278(4) 0.1301(2) 0.0289(12) Uani 1 1 d . . . . .
H25 H 0.503587 0.724652 0.093733 0.035 Uiso 1 1 calc R U . . .
C26 C 0.4989(5) 0.7971(3) 0.1542(3) 0.0314(13) Uani 1 1 d . . . . .
H26 H 0.474365 0.840652 0.134214 0.038 Uiso 1 1 calc R U . . .
C27 C 0.5172(5) 0.8040(3) 0.2065(2) 0.0287(12) Uani 1 1 d . . . . .
H27 H 0.507630 0.852199 0.222529 0.034 Uiso 1 1 calc R U . . .
C28 C 0.5498(5) 0.7402(3) 0.2359(2) 0.0241(12) Uani 1 1 d . . . . .
H28 H 0.562569 0.744485 0.272128 0.029 Uiso 1 1 calc R U . . .
C29 C 0.6252(5) 0.5771(4) 0.0978(2) 0.0286(12) Uani 1 1 d . . . . .
C30 C 0.4942(7) 0.4677(4) 0.0773(3) 0.0462(18) Uani 1 1 d . . . . .
H30A H 0.423599 0.502071 0.081433 0.069 Uiso 1 1 calc R U . . .
H30B H 0.509457 0.436677 0.108334 0.069 Uiso 1 1 calc R U . . .
H30C H 0.475048 0.434109 0.047717 0.069 Uiso 1 1 calc R U . . .
C31 C 0.7078(8) 0.4678(5) 0.0517(3) 0.054(2) Uani 1 1 d . . . . .
H31A H 0.691752 0.455092 0.015300 0.081 Uiso 1 1 calc R U . . .
H31B H 0.716708 0.420569 0.071860 0.081 Uiso 1 1 calc R U . . .
H31C H 0.784791 0.497784 0.056461 0.081 Uiso 1 1 calc R U . . .
C32 C 0.7384(9) 0.6362(7) 0.0280(3) 0.070(3) Uani 1 1 d . . . . .
H32A H 0.824295 0.622809 0.021489 0.105 Uiso 1 1 calc R U . . .
H32B H 0.723392 0.690227 0.019632 0.105 Uiso 1 1 calc R U . . .
H32C H 0.680469 0.604312 0.006688 0.105 Uiso 1 1 calc R U . . .
C33 C 0.7969(6) 0.6680(4) 0.1174(2) 0.0352(14) Uani 1 1 d . . . . .
H33A H 0.884409 0.660841 0.110244 0.053 Uiso 1 1 calc R U . . .
H33B H 0.784737 0.651591 0.152544 0.053 Uiso 1 1 calc R U . . .
H33C H 0.774810 0.722218 0.113474 0.053 Uiso 1 1 calc R U . . .
C34 C 0.2293(7) 0.6327(5) 0.1084(4) 0.060(2) Uani 1 1 d . . . . .
H34A H 0.229656 0.669593 0.079644 0.072 Uiso 1 1 calc R U . . .
H34B H 0.316726 0.617491 0.117671 0.072 Uiso 1 1 calc R U . . .
C36 C 0.9233(9) 0.6604(6) 0.4689(3) 0.069(3) Uani 1 1 d . . . . .
H36 H 0.863759 0.638061 0.441779 0.083 Uiso 1 1 calc R U . A 1
C35 C 1.0035(7) 0.2611(5) 0.0772(3) 0.074(3) Uani 1 1 d D . . . .
H35A H 0.949995 0.266311 0.106373 0.089 Uiso 1 1 calc R U . . .
H35B H 0.993320 0.208536 0.063440 0.089 Uiso 1 1 calc R U . . .

loop_
_atom_site_aniso_label
_atom_site_aniso_U_11
_atom_site_aniso_U_22
_atom_site_aniso_U_33
_atom_site_aniso_U_23
_atom_site_aniso_U_13
_atom_site_aniso_U_12
Pt1 0.02118(12) 0.01440(12) 0.01438(12) -0.00092(8) 0.00260(7) -0.00134(8)
Sb1 0.01436(17) 0.01288(17) 0.01364(18) -0.00041(13) 0.00275(12) -0.00054(13)
Cl1 0.0558(10) 0.0218(7) 0.0145(6) -0.0017(5) 0.0059(6) -0.0054(6)
N1 0.022(2) 0.017(2) 0.019(2) -0.0004(16) 0.0035(16) -0.0030(17)
C1 0.015(2) 0.019(2) 0.021(2) -0.0023(19) 0.0051(18) -0.0003(19)
N2 0.026(2) 0.021(2) 0.032(3) 0.0054(19) 0.0049(19) 0.0049(18)
Cl2 0.0384(8) 0.0196(7) 0.0217(7) -0.0024(5) 0.0012(6) -0.0096(6)
C2 0.014(2) 0.017(2) 0.025(2) -0.0029(19) 0.0072(18) 0.0014(19)
N3 0.028(2) 0.021(2) 0.024(2) 0.0036(19) 0.0075(18) -0.0009(18)
Cl3 0.0557(13) 0.0929(17) 0.0637(14) -0.0124(13) 0.0095(10) -0.0122(12)
C3 0.023(3) 0.020(3) 0.028(3) -0.001(2) 0.008(2) -0.004(2)
N4 0.015(2) 0.015(2) 0.027(2) -0.0014(17) 0.0016(17) -0.0010(16)
Cl4 0.0634(13) 0.0616(13) 0.0570(12) 0.0072(10) 0.0072(10) -0.0058(10)
C4 0.017(3) 0.032(3) 0.034(3) -0.005(2) 0.006(2) -0.004(2)
N5 0.022(2) 0.016(2) 0.040(3) -0.0041(19) -0.005(2) -0.0008(17)
Cl5 0.0633(15) 0.0855(19) 0.132(3) 0.0069(18) 0.0180(16) 0.0062(14)
C5 0.018(3) 0.034(3) 0.030(3) -0.005(2) 0.001(2) -0.004(2)
N6 0.022(2) 0.021(2) 0.038(3) 0.000(2) -0.0064(19) -0.0015(18)
Cl6 0.087(2) 0.144(3) 0.131(3) 0.032(3) -0.019(2) 0.013(2)
C6 0.017(2) 0.025(3) 0.024(3) -0.002(2) 0.001(2) 0.000(2)
N7 0.025(2) 0.029(2) 0.019(2) 0.0000(18) -0.0004(18) -0.0023(19)
Cl9 0.0931(15) 0.132(3) 0.0689(16) 0.0053(15) -0.0055(13) -0.014(2)
Cl8 0.0931(15) 0.132(3) 0.0689(16) 0.0053(15) -0.0055(13) -0.014(2)
Cl7 0.0931(15) 0.132(3) 0.0689(16) 0.0053(15) -0.0055(13) -0.014(2)
Cl8A 0.0931(15) 0.132(3) 0.0689(16) 0.0053(15) -0.0055(13) -0.014(2)
Cl7A 0.0931(15) 0.132(3) 0.0689(16) 0.0053(15) -0.0055(13) -0.014(2)
Cl9A 0.0931(15) 0.132(3) 0.0689(16) 0.0053(15) -0.0055(13) -0.014(2)
C7 0.026(2) 0.016(2) 0.020(2) -0.0014(19) 0.0043(18) 0.0006(19)
N9 0.035(3) 0.058(3) 0.022(2) 0.002(2) 0.006(2) -0.008(2)
C9 0.042(4) 0.039(4) 0.036(3) 0.012(3) -0.005(3) 0.010(3)
C8 0.026(3) 0.027(3) 0.052(4) 0.004(3) 0.009(3) 0.007(2)
N8 0.039(3) 0.047(3) 0.028(3) -0.013(2) 0.001(2) -0.001(2)
C10 0.048(4) 0.025(3) 0.032(3) 0.003(2) 0.012(3) -0.009(3)
C11 0.028(3) 0.031(3) 0.036(3) 0.002(3) 0.014(3) 0.003(2)
C14 0.019(3) 0.025(3) 0.032(3) -0.004(2) 0.004(2) -0.001(2)
C13 0.018(2) 0.017(2) 0.018(3) -0.0001(19) 0.0017(19) 0.0001(18)
C12 0.011(2) 0.017(2) 0.019(3) -0.0012(19) 0.0016(18) 0.0018(17)
C15 0.023(3) 0.026(3) 0.039(3) -0.011(2) 0.007(2) 0.003(2)
C16 0.028(3) 0.021(3) 0.035(3) -0.010(2) 0.005(2) 0.002(2)
C17 0.019(2) 0.018(2) 0.023(3) -0.001(2) -0.001(2) -0.0029(19)
C19 0.024(3) 0.024(3) 0.054(4) -0.002(3) 0.005(3) 0.007(2)
C18 0.018(2) 0.017(2) 0.027(3) -0.0031(19) 0.002(2) 0.0003(18)
C20 0.032(3) 0.023(3) 0.046(3) -0.009(3) 0.000(3) -0.008(2)
C21 0.024(3) 0.037(4) 0.047(4) -0.002(3) -0.007(3) 0.003(2)
C22 0.043(4) 0.027(3) 0.037(4) 0.006(3) -0.009(3) -0.001(3)
C23 0.011(2) 0.020(2) 0.022(2) 0.0040(19) 0.0012(18) 0.0013(19)
C24 0.014(2) 0.026(2) 0.027(3) 0.0036(19) 0.002(2) -0.004(2)
C25 0.025(3) 0.034(3) 0.027(3) 0.012(2) 0.001(2) 0.000(2)
C26 0.023(3) 0.026(3) 0.045(3) 0.013(2) 0.002(2) 0.003(2)
C27 0.024(3) 0.019(3) 0.044(3) 0.004(2) 0.006(2) 0.003(2)
C28 0.020(3) 0.023(3) 0.030(3) -0.001(2) 0.007(2) 0.002(2)
C29 0.026(3) 0.042(3) 0.017(2) -0.001(2) -0.002(2) 0.003(2)
C30 0.048(4) 0.050(4) 0.040(4) -0.022(3) -0.003(3) -0.009(3)
C31 0.057(4) 0.070(5) 0.036(4) -0.022(4) 0.008(3) 0.013(4)
C32 0.069(6) 0.121(8) 0.022(3) 0.004(4) 0.011(3) -0.033(6)
C33 0.028(3) 0.048(4) 0.030(3) 0.008(3) 0.004(2) -0.003(3)
C34 0.039(4) 0.066(5) 0.075(6) 0.005(4) 0.011(4) 0.002(4)
C36 0.063(5) 0.093(6) 0.050(5) 0.002(4) -0.001(4) -0.015(4)
C35 0.084(7) 0.061(6) 0.080(6) -0.019(5) 0.031(5) -0.013(4)

loop_
_atom_type_symbol
_atom_type_description
_atom_type_scat_dispersion_real
_atom_type_scat_dispersion_imag
_atom_type_scat_source
C C 0.0033 0.0016 'International Tables Vol C Tables 4.2.6.8 and 6.1.1.4'
H H 0.0000 0.0000 'International Tables Vol C Tables 4.2.6.8 and 6.1.1.4'
Cl Cl 0.1484 0.1585 'International Tables Vol C Tables 4.2.6.8 and 6.1.1.4'
N N 0.0061 0.0033 'International Tables Vol C Tables 4.2.6.8 and 6.1.1.4'
Pt Pt -1.7033 8.3905 'International Tables Vol C Tables 4.2.6.8 and 6.1.1.4'
Sb Sb -0.5866 1.5461 'International Tables Vol C Tables 4.2.6.8 and 6.1.1.4'

loop_
_geom_angle_atom_site_label_1
_geom_angle_atom_site_label_2
_geom_angle_atom_site_label_3
_geom_angle
_geom_angle_site_symmetry_1
_geom_angle_site_symmetry_3
_geom_angle_publ_flag
N1 Pt1 Cl2 178.28(13) . . ?
N1 Pt1 Cl1 91.20(13) . . ?
Cl2 Pt1 Cl1 89.97(5) . . ?
N1 Pt1 Sb1 84.14(12) . . ?
Cl2 Pt1 Sb1 94.62(4) . . ?
Cl1 Pt1 Sb1 174.30(4) . . ?
C12 Sb1 C1 102.88(19) . . ?
C12 Sb1 C23 110.8(2) . . ?
C1 Sb1 C23 107.4(2) . . ?
C12 Sb1 Pt1 117.51(14) . . ?
C1 Sb1 Pt1 91.97(14) . . ?
C23 Sb1 Pt1 121.71(15) . . ?
C7 N1 C2 120.1(4) . . ?
C7 N1 Pt1 116.7(3) . . ?
C2 N1 Pt1 122.9(3) . . ?
C6 C1 C2 121.1(5) . . ?
C6 C1 Sb1 124.0(4) . . ?
C2 C1 Sb1 114.6(4) . . ?
C7 N2 C9 122.3(5) . . ?
C7 N2 C8 120.7(5) . . ?
C9 N2 C8 114.8(5) . . ?
C1 C2 C3 117.1(5) . . ?
C1 C2 N1 119.1(5) . . ?
C3 C2 N1 123.7(5) . . ?
C7 N3 C11 120.6(5) . . ?
C7 N3 C10 123.6(5) . . ?
C11 N3 C10 115.5(5) . . ?
C4 C3 C2 121.0(5) . . ?
C4 C3 H3 119.5 . . ?
C2 C3 H3 119.5 . . ?
C18 N4 C13 122.5(5) . . ?
C5 C4 C3 121.3(5) . . ?
C5 C4 H4 119.3 . . ?
C3 C4 H4 119.3 . . ?
C18 N5 C19 117.4(5) . . ?
C18 N5 C20 120.7(5) . . ?
C19 N5 C20 115.3(5) . . ?
C4 C5 C6 118.4(5) . . ?
C4 C5 H5 120.8 . . ?
C6 C5 H5 120.8 . . ?
C18 N6 C22 120.7(5) . . ?
C18 N6 C21 122.5(5) . . ?
C22 N6 C21 116.2(5) . . ?
C5 C6 C1 120.9(5) . . ?
C5 C6 H6 119.5 . . ?
C1 C6 H6 119.5 . . ?
C29 N7 C24 121.6(5) . . ?
N2 C7 N3 118.4(5) . . ?
N2 C7 N1 120.0(5) . . ?
N3 C7 N1 121.5(5) . . ?
C29 N9 C33 122.2(5) . . ?
C29 N9 C32 122.6(6) . . ?
C33 N9 C32 114.9(6) . . ?
N2 C9 H9A 109.5 . . ?
N2 C9 H9B 109.5 . . ?
H9A C9 H9B 109.5 . . ?
N2 C9 H9C 109.5 . . ?
H9A C9 H9C 109.5 . . ?
H9B C9 H9C 109.5 . . ?
N2 C8 H8A 109.5 . . ?
N2 C8 H8B 109.5 . . ?
H8A C8 H8B 109.5 . . ?
N2 C8 H8C 109.5 . . ?
H8A C8 H8C 109.5 . . ?
H8B C8 H8C 109.5 . . ?
C29 N8 C30 117.9(5) . . ?
C29 N8 C31 120.7(6) . . ?
C30 N8 C31 114.2(6) . . ?
N3 C10 H10A 109.5 . . ?
N3 C10 H10B 109.5 . . ?
H10A C10 H10B 109.5 . . ?
N3 C10 H10C 109.5 . . ?
H10A C10 H10C 109.5 . . ?
H10B C10 H10C 109.5 . . ?
N3 C11 H11A 109.5 . . ?
N3 C11 H11B 109.5 . . ?
H11A C11 H11B 109.5 . . ?
N3 C11 H11C 109.5 . . ?
H11A C11 H11C 109.5 . . ?
H11B C11 H11C 109.5 . . ?
C15 C14 C13 119.4(5) . . ?
C15 C14 H14 120.3 . . ?
C13 C14 H14 120.3 . . ?
N4 C13 C12 115.5(4) . . ?
N4 C13 C14 126.2(5) . . ?
C12 C13 C14 117.9(5) . . ?
C17 C12 C13 122.1(5) . . ?
C17 C12 Sb1 125.7(4) . . ?
C13 C12 Sb1 112.2(4) . . ?
C14 C15 C16 121.4(5) . . ?
C14 C15 H15 119.3 . . ?
C16 C15 H15 119.3 . . ?
C17 C16 C15 119.5(5) . . ?
C17 C16 H16 120.3 . . ?
C15 C16 H16 120.3 . . ?
C12 C17 C16 119.7(5) . . ?
C12 C17 H17 120.2 . . ?
C16 C17 H17 120.2 . . ?
N5 C19 H19A 109.5 . . ?
N5 C19 H19B 109.5 . . ?
H19A C19 H19B 109.5 . . ?
N5 C19 H19C 109.5 . . ?
H19A C19 H19C 109.5 . . ?
H19B C19 H19C 109.5 . . ?
N4 C18 N5 118.6(5) . . ?
N4 C18 N6 125.3(5) . . ?
N5 C18 N6 116.1(5) . . ?
N5 C20 H20A 109.5 . . ?
N5 C20 H20B 109.5 . . ?
H20A C20 H20B 109.5 . . ?
N5 C20 H20C 109.5 . . ?
H20A C20 H20C 109.5 . . ?
H20B C20 H20C 109.5 . . ?
N6 C21 H21A 109.5 . . ?
N6 C21 H21B 109.5 . . ?
H21A C21 H21B 109.5 . . ?
N6 C21 H21C 109.5 . . ?
H21A C21 H21C 109.5 . . ?
H21B C21 H21C 109.5 . . ?
N6 C22 H22A 109.5 . . ?
N6 C22 H22B 109.5 . . ?
H22A C22 H22B 109.5 . . ?
N6 C22 H22C 109.5 . . ?
H22A C22 H22C 109.5 . . ?
H22B C22 H22C 109.5 . . ?
C28 C23 C24 121.5(5) . . ?
C28 C23 Sb1 120.1(4) . . ?
C24 C23 Sb1 118.5(4) . . ?
C23 C24 N7 118.8(5) . . ?
C23 C24 C25 117.1(5) . . ?
N7 C24 C25 123.9(5) . . ?
C26 C25 C24 120.9(6) . . ?
C26 C25 H25 119.6 . . ?
C24 C25 H25 119.6 . . ?
C27 C26 C25 121.1(6) . . ?
C27 C26 H26 119.5 . . ?
C25 C26 H26 119.5 . . ?
C26 C27 C28 119.6(6) . . ?
C26 C27 H27 120.2 . . ?
C28 C27 H27 120.2 . . ?
C27 C28 C23 119.9(5) . . ?
C27 C28 H28 120.1 . . ?
C23 C28 H28 120.1 . . ?
N7 C29 N8 119.2(6) . . ?
N7 C29 N9 126.2(6) . . ?
N8 C29 N9 114.5(5) . . ?
N8 C30 H30A 109.5 . . ?
N8 C30 H30B 109.5 . . ?
H30A C30 H30B 109.5 . . ?
N8 C30 H30C 109.5 . . ?
H30A C30 H30C 109.5 . . ?
H30B C30 H30C 109.5 . . ?
N8 C31 H31A 109.5 . . ?
N8 C31 H31B 109.5 . . ?
H31A C31 H31B 109.5 . . ?
N8 C31 H31C 109.5 . . ?
H31A C31 H31C 109.5 . . ?
H31B C31 H31C 109.5 . . ?
N9 C32 H32A 109.5 . . ?
N9 C32 H32B 109.5 . . ?
H32A C32 H32B 109.5 . . ?
N9 C32 H32C 109.5 . . ?
H32A C32 H32C 109.5 . . ?
H32B C32 H32C 109.5 . . ?
N9 C33 H33A 109.5 . . ?
N9 C33 H33B 109.5 . . ?
H33A C33 H33B 109.5 . . ?
N9 C33 H33C 109.5 . . ?
H33A C33 H33C 109.5 . . ?
H33B C33 H33C 109.5 . . ?
Cl3 C34 Cl4 112.5(5) . . ?
Cl3 C34 H34A 109.1 . . ?
Cl4 C34 H34A 109.1 . . ?
Cl3 C34 H34B 109.1 . . ?
Cl4 C34 H34B 109.1 . . ?
H34A C34 H34B 107.8 . . ?
Cl9A C36 Cl8A 109.4(7) . . ?
Cl8 C36 Cl7 102.7(6) . . ?
Cl8 C36 Cl9 112.0(6) . . ?
Cl7 C36 Cl9 107.4(6) . . ?
Cl9A C36 Cl7A 106.0(7) . . ?
Cl8A C36 Cl7A 102.4(8) . . ?
Cl8 C36 H36 111.5 . . ?
Cl7 C36 H36 111.5 . . ?
Cl9 C36 H36 111.5 . . ?
Cl6 C35 Cl5 111.0(4) . . ?
Cl6 C35 H35A 109.4 . . ?
Cl5 C35 H35A 109.4 . . ?
Cl6 C35 H35B 109.4 . . ?
Cl5 C35 H35B 109.4 . . ?
H35A C35 H35B 108.0 . . ?

loop_
_geom_bond_atom_site_label_1
_geom_bond_atom_site_label_2
_geom_bond_distance
_geom_bond_site_symmetry_2
_geom_bond_publ_flag
Pt1 N1 2.072(4) . ?
Pt1 Cl2 2.3022(13) . ?
Pt1 Cl1 2.3868(13) . ?
Pt1 Sb1 2.4660(4) . ?
Sb1 C12 2.106(5) . ?
Sb1 C1 2.115(5) . ?
Sb1 C23 2.117(5) . ?
N1 C7 1.356(7) . ?
N1 C2 1.421(7) . ?
C1 C6 1.394(7) . ?
C1 C2 1.405(8) . ?
N2 C7 1.330(7) . ?
N2 C9 1.467(8) . ?
N2 C8 1.467(8) . ?
C2 C3 1.410(8) . ?
N3 C7 1.343(7) . ?
N3 C11 1.456(7) . ?
N3 C10 1.459(7) . ?
Cl3 C34 1.733(9) . ?
C3 C4 1.386(8) . ?
C3 H3 0.9500 . ?
N4 C18 1.308(7) . ?
N4 C13 1.394(7) . ?
Cl4 C34 1.789(9) . ?
C4 C5 1.386(9) . ?
C4 H4 0.9500 . ?
N5 C18 1.370(7) . ?
N5 C19 1.441(8) . ?
N5 C20 1.455(8) . ?
Cl5 C35 1.762(7) . ?
C5 C6 1.388(8) . ?
C5 H5 0.9500 . ?
N6 C18 1.373(7) . ?
N6 C22 1.442(8) . ?
N6 C21 1.450(8) . ?
Cl6 C35 1.747(7) . ?
C6 H6 0.9500 . ?
N7 C29 1.298(8) . ?
N7 C24 1.403(7) . ?
Cl9 C36 1.808(12) . ?
Cl8 C36 1.749(13) . ?
Cl7 C36 1.808(11) . ?
Cl8A C36 1.772(18) . ?
Cl7A C36 1.879(15) . ?
Cl9A C36 1.752(15) . ?
N9 C29 1.378(8) . ?
N9 C33 1.435(8) . ?
N9 C32 1.455(9) . ?
C9 H9A 0.9800 . ?
C9 H9B 0.9800 . ?
C9 H9C 0.9800 . ?
C8 H8A 0.9800 . ?
C8 H8B 0.9800 . ?
C8 H8C 0.9800 . ?
N8 C29 1.370(8) . ?
N8 C30 1.445(9) . ?
N8 C31 1.457(9) . ?
C10 H10A 0.9800 . ?
C10 H10B 0.9800 . ?
C10 H10C 0.9800 . ?
C11 H11A 0.9800 . ?
C11 H11B 0.9800 . ?
C11 H11C 0.9800 . ?
C14 C15 1.390(8) . ?
C14 C13 1.406(8) . ?
C14 H14 0.9500 . ?
C13 C12 1.401(7) . ?
C12 C17 1.377(7) . ?
C15 C16 1.391(8) . ?
C15 H15 0.9500 . ?
C16 C17 1.379(8) . ?
C16 H16 0.9500 . ?
C17 H17 0.9500 . ?
C19 H19A 0.9800 . ?
C19 H19B 0.9800 . ?
C19 H19C 0.9800 . ?
C20 H20A 0.9800 . ?
C20 H20B 0.9800 . ?
C20 H20C 0.9800 . ?
C21 H21A 0.9800 . ?
C21 H21B 0.9800 . ?
C21 H21C 0.9800 . ?
C22 H22A 0.9800 . ?
C22 H22B 0.9800 . ?
C22 H22C 0.9800 . ?
C23 C28 1.391(8) . ?
C23 C24 1.402(8) . ?
C24 C25 1.405(8) . ?
C25 C26 1.382(9) . ?
C25 H25 0.9500 . ?
C26 C27 1.372(9) . ?
C26 H26 0.9500 . ?
C27 C28 1.384(8) . ?
C27 H27 0.9500 . ?
C28 H28 0.9500 . ?
C30 H30A 0.9800 . ?
C30 H30B 0.9800 . ?
C30 H30C 0.9800 . ?
C31 H31A 0.9800 . ?
C31 H31B 0.9800 . ?
C31 H31C 0.9800 . ?
C32 H32A 0.9800 . ?
C32 H32B 0.9800 . ?
C32 H32C 0.9800 . ?
C33 H33A 0.9800 . ?
C33 H33B 0.9800 . ?
C33 H33C 0.9800 . ?
C34 H34A 0.9900 . ?
C34 H34B 0.9900 . ?
C36 H36 1.0000 . ?
C35 H35A 0.9900 . ?
C35 H35B 0.9900 . ?
